data_7124091
loop_
_publ_author_name
'Li, Zhong'
'Zhang, Jing'
'Lin, Li-Dan'
'Liu, Jin-Hua'
'Li, Xin-Xiong'
'Zheng, Shou-Tian'

_publ_section_title
;
 Inorganic-Organic Hybrid High-dimensional Polyoxotantalates and Their
 Structural Transformations Triggered by Water
;
_journal_name_full 'Chemical Communications'
_journal_paper_doi 10.1039/C9CC05884B
_journal_year 2019
_chemical_formula_sum 'C16 H64 Cu5 N16 Na4 O68 Ta12'
_chemical_formula_weight 4149.89
_space_group_crystal_system triclinic
_space_group_IT_number 2
_space_group_name_Hall '-P 1'
_space_group_name_H-M_alt 'P -1'
_symmetry_space_group_name_Hall '-P 1'
_symmetry_space_group_name_H-M 'P -1'
_atom_sites_solution_hydrogens mixed
_audit_creation_method SHELXL-2014
_audit_update_record
;
2019-07-11 deposited with the CCDC.    2019-08-30 downloaded from the CCDC.
;
_cell_angle_alpha 92.667(2)
_cell_angle_beta 100.540(2)
_cell_angle_gamma 110.664(2)
_cell_formula_units_Z 1
_cell_length_a 13.1771(15)
_cell_length_b 14.1882(15)
_cell_length_c 15.5444(17)
_cell_measurement_reflns_used 4993
_cell_measurement_temperature 296(2)
_cell_measurement_theta_max 25.06
_cell_measurement_theta_min 2.37
_cell_volume 2653.8(5)
_computing_structure_refinement 'SHELXL-2014 (Sheldrick, 2014)'
_diffrn_ambient_temperature 296(2)
_diffrn_measured_fraction_theta_full 0.970
_diffrn_measured_fraction_theta_max 0.982
_diffrn_measurement_device_type 'CCD area detector'
_diffrn_measurement_method 'phi and omega scans'
_diffrn_radiation_type MoK\a
_diffrn_radiation_wavelength 0.71073
_diffrn_reflns_av_R_equivalents 0.0314
_diffrn_reflns_av_unetI/netI 0.0503
_diffrn_reflns_Laue_measured_fraction_full 0.970
_diffrn_reflns_Laue_measured_fraction_max 0.982
_diffrn_reflns_limit_h_max 15
_diffrn_reflns_limit_h_min -15
_diffrn_reflns_limit_k_max 16
_diffrn_reflns_limit_k_min -16
_diffrn_reflns_limit_l_max 18
_diffrn_reflns_limit_l_min -18
_diffrn_reflns_number 18608
_diffrn_reflns_point_group_measured_fraction_full 0.970
_diffrn_reflns_point_group_measured_fraction_max 0.982
_diffrn_reflns_theta_full 25.242
_diffrn_reflns_theta_max 25.130
_diffrn_reflns_theta_min 1.691
_exptl_absorpt_coefficient_mu 13.395
_exptl_absorpt_correction_T_max 0.7452
_exptl_absorpt_correction_T_min 0.5625
_exptl_absorpt_correction_type psi-scan
_exptl_crystal_colour violet
_exptl_crystal_density_diffrn 2.556
_exptl_crystal_description block
_exptl_crystal_F_000 1817
_exptl_crystal_size_max 0.1
_exptl_crystal_size_mid 0.1
_exptl_crystal_size_min 0.1
_platon_squeeze_details ' ?'
_refine_diff_density_max 3.673
_refine_diff_density_min -2.640
_refine_diff_density_rms 0.308
_refine_ls_extinction_method none
_refine_ls_goodness_of_fit_ref 1.078
_refine_ls_hydrogen_treatment constr
_refine_ls_matrix_type full
_refine_ls_number_parameters 550
_refine_ls_number_reflns 9320
_refine_ls_number_restraints 49
_refine_ls_restrained_S_all 1.076
_refine_ls_R_factor_all 0.0691
_refine_ls_R_factor_gt 0.0489
_refine_ls_shift/su_max 0.001
_refine_ls_shift/su_mean 0.000
_refine_ls_structure_factor_coef Fsqd
_refine_ls_weighting_details 'w=1/[\s^2^(Fo^2^)+(0.0805P)^2^+7.8918P] where P=(Fo^2^+2Fc^2^)/3'
_refine_ls_weighting_scheme calc
_refine_ls_wR_factor_gt 0.1373
_refine_ls_wR_factor_ref 0.1463
_reflns_Friedel_coverage 0.000
_reflns_number_gt 6749
_reflns_number_total 9320
_reflns_threshold_expression 'I > 2\s(I)'
_cod_data_source_file c9cc05884b2.cif
_cod_data_source_block a_CCDC2
_cod_database_code 7124091
_shelx_space_group_comment
;
The symmetry employed for this shelxl refinement is uniquely defined
by the following loop, which should always be used as a source of
symmetry information in preference to the above space-group names.
They are only intended as comments.
;
_shelxl_version_number 2014-3

loop_
_space_group_symop_operation_xyz
'x, y, z'
'-x, -y, -z'

loop_
_atom_site_label
_atom_site_type_symbol
_atom_site_fract_x
_atom_site_fract_y
_atom_site_fract_z
_atom_site_U_iso_or_equiv
_atom_site_adp_type
_atom_site_occupancy
_atom_site_site_symmetry_order
_atom_site_calc_flag
_atom_site_refinement_flags_posn
_atom_site_refinement_flags_adp
_atom_site_refinement_flags_occupancy
Ta1 Ta 0.82871(4) 0.36328(4) 0.46135(3) 0.01662(15) Uani 1 1 d . . .
Ta2 Ta 0.55663(4) 0.27457(4) 0.44165(4) 0.02057(15) Uani 1 1 d . . .
Ta3 Ta 0.67667(4) 0.14408(4) 0.33952(4) 0.02322(16) Uani 1 1 d . . .
Ta4 Ta 0.66849(4) 0.47654(4) 0.34110(4) 0.01973(15) Uani 1 1 d . . .
Ta5 Ta 0.79046(4) 0.34145(4) 0.23547(4) 0.02223(16) Uani 1 1 d . . .
Ta6 Ta 0.51682(4) 0.25260(5) 0.22388(4) 0.02983(18) Uani 1 1 d . . .
Cu1 Cu 0.92036(15) 0.54179(16) 0.35582(14) 0.0411(5) Uani 1 1 d . . .
Cu2 Cu 0.5000 0.0000 0.5000 0.0285(6) Uani 1 2 d S . P
Cu3 Cu 0.5000 0.0000 0.0000 0.0421(7) Uani 1 2 d S . P
Cu4 Cu 0.5000 0.5000 0.0000 0.0599(9) Uani 1 2 d S . P
Na1 Na 0.7680(4) 0.5942(5) 0.6981(4) 0.0415(16) Uani 1 1 d . . .
Na2 Na 0.8921(4) 0.8001(5) 0.5956(4) 0.0437(16) Uani 1 1 d . . .
O18 O 0.8126(6) 0.4992(6) 0.4349(5) 0.0152(18) Uani 1 1 d . . .
O17 O 0.9039(6) 0.3972(6) 0.3547(5) 0.0161(18) Uani 1 1 d . . .
O16 O 0.6789(6) 0.3132(6) 0.3422(5) 0.0171(19) Uani 1 1 d . . .
O15 O 0.7816(6) 0.4813(7) 0.2645(6) 0.023(2) Uani 1 1 d . . .
O14 O 0.5809(7) 0.4214(7) 0.4268(6) 0.025(2) Uani 1 1 d . . .
O13 O 0.5817(7) 0.1475(7) 0.4225(6) 0.026(2) Uani 1 1 d . . .
O12 O 0.9488(6) 0.4070(6) 0.5517(6) 0.022(2) Uani 1 1 d . . .
O11 O 0.4686(7) 0.2452(7) 0.5193(6) 0.027(2) Uani 1 1 d . . .
O10 O 0.5485(7) 0.4011(7) 0.2423(6) 0.031(2) Uani 1 1 d . . .
O9 O 0.8063(7) 0.2222(6) 0.4349(6) 0.024(2) Uani 1 1 d . . .
O8 O 0.7774(7) 0.2074(7) 0.2575(6) 0.026(2) Uani 1 1 d . . .
O7 O 0.6767(8) 0.0180(7) 0.3386(7) 0.034(2) Uani 1 1 d . . .
O6 O 0.6708(7) 0.6034(7) 0.3397(7) 0.028(2) Uani 1 1 d . . .
O5 O 0.7070(7) 0.3328(7) 0.5216(6) 0.026(2) Uani 1 1 d . . .
O4 O 0.6441(7) 0.2973(8) 0.1596(7) 0.034(2) Uani 1 1 d . . .
O19 O 0.8832(7) 0.3702(8) 0.1597(6) 0.031(2) Uani 1 1 d . . .
O3 O 0.5504(7) 0.1292(7) 0.2425(7) 0.032(2) Uani 1 1 d . . .
O2 O 0.4510(7) 0.2370(7) 0.3281(7) 0.031(2) Uani 1 1 d . . .
O1 O 0.4009(8) 0.2109(9) 0.1335(7) 0.041(3) Uani 1 1 d . . .
N4 N 0.9244(9) 0.6879(8) 0.3455(9) 0.032(3) Uani 1 1 d . . .
H4C H 0.9402 0.7217 0.3997 0.038 Uiso 1 1 d R U .
H4D H 0.8580 0.6866 0.3166 0.038 Uiso 1 1 d R U .
N3 N 1.0154(9) 0.5752(10) 0.2619(8) 0.034(3) Uani 1 1 d . . .
H3C H 0.9915 0.5224 0.2193 0.041 Uiso 1 1 d R U .
H3D H 1.0867 0.5870 0.2867 0.041 Uiso 1 1 d R U .
N2 N 0.3526(9) 0.0176(10) 0.4674(10) 0.043(4) Uani 1 1 d . . .
H2C H 0.3627 0.0839 0.4735 0.051 Uiso 1 1 d R U .
H2D H 0.3077 -0.0142 0.5028 0.051 Uiso 1 1 d R U .
N1 N 0.4453(10) -0.0963(10) 0.3876(8) 0.038(3) Uani 1 1 d . . .
H1C H 0.4599 -0.1528 0.3964 0.046 Uiso 1 1 d R U .
H1D H 0.4786 -0.0668 0.3449 0.046 Uiso 1 1 d R U .
N11 N 0.5839(11) -0.0930(12) 0.0211(10) 0.056(4) Uani 1 1 d . . .
H11A H 0.5638 -0.1401 -0.0259 0.067 Uiso 1 1 d R U .
H11B H 0.5680 -0.1249 0.0684 0.067 Uiso 1 1 d R U .
N12 N 0.6446(11) 0.1082(10) 0.0553(10) 0.051(4) Uani 1 1 d . . .
H12A H 0.6367 0.1451 0.1005 0.061 Uiso 1 1 d R U .
H12B H 0.6693 0.1498 0.0155 0.061 Uiso 1 1 d R U .
C10 C 0.726(2) 0.057(2) 0.0860(18) 0.094(8) Uani 1 1 d . U .
H10A H 0.7255 0.0462 0.1464 0.112 Uiso 1 1 d R U .
H10B H 0.8000 0.1013 0.0834 0.112 Uiso 1 1 d R U .
C4 C 0.3238(13) -0.1199(16) 0.3617(12) 0.055(5) Uani 1 1 d . . .
H4A H 0.2863 -0.1683 0.3975 0.066 Uiso 1 1 d R U .
H4B H 0.2960 -0.1485 0.3010 0.066 Uiso 1 1 d R U .
C3 C 1.0073(17) 0.6678(18) 0.2251(16) 0.078(7) Uani 1 1 d . . .
H3A H 0.9376 0.6500 0.1841 0.094 Uiso 1 1 d R U .
H3B H 1.0660 0.6965 0.1945 0.094 Uiso 1 1 d R U .
C9 C 0.700(2) -0.0348(17) 0.0387(17) 0.090(8) Uani 1 1 d . . .
H9A H 0.7205 -0.0223 -0.0169 0.108 Uiso 1 1 d R U .
H9B H 0.7403 -0.0726 0.0680 0.108 Uiso 1 1 d R U .
C7 C 0.402(2) 0.641(2) 0.0311(17) 0.094(8) Uani 1 1 d D U .
H7A H 0.4422 0.6829 -0.0077 0.113 Uiso 1 1 d R U .
H7B H 0.3749 0.6798 0.0661 0.113 Uiso 1 1 d R U .
N6 N 0.625(3) 0.506(3) 0.084(2) 0.180(13) Uani 1 1 d . U .
H6A H 0.6054 0.4696 0.1284 0.215 Uiso 1 1 d R U .
H6B H 0.6682 0.5706 0.1066 0.215 Uiso 1 1 d R U .
C2 C 0.3028(14) -0.0285(16) 0.3769(15) 0.070(6) Uani 1 1 d . . .
H2A H 0.3361 0.0180 0.3381 0.084 Uiso 1 1 d R U .
H2B H 0.2245 -0.0421 0.3644 0.084 Uiso 1 1 d R U .
N5 N 0.481(2) 0.593(2) 0.089(2) 0.154(11) Uani 1 1 d D . .
H5A H 0.5464 0.6407 0.1174 0.185 Uiso 1 1 d R U .
H5B H 0.4462 0.5580 0.1288 0.185 Uiso 1 1 d R U .
C1 C 1.0128(16) 0.7390(13) 0.2953(15) 0.062(6) Uani 1 1 d . . .
H1A H 1.0847 0.7606 0.3338 0.074 Uiso 1 1 d R U .
H1B H 1.0023 0.7975 0.2728 0.074 Uiso 1 1 d R U .
O29 O 0.8907(7) 0.6287(8) 0.5950(7) 0.035(3) Uani 1 1 d . . .
O28 O 0.7431(7) 0.7635(7) 0.4721(7) 0.034(3) Uani 1 1 d . . .
O27 O 0.6188(8) 0.5437(10) 0.5829(8) 0.054(3) Uani 1 1 d . . .
O26 O 1.0238(8) 0.8409(8) 0.5036(7) 0.040(3) Uani 1 1 d . . .
O25 O 0.7701(8) 0.7706(9) 0.6950(8) 0.049(3) Uani 1 1 d . . .
O24 O 1.0330(8) 0.8407(9) 0.7352(8) 0.049(3) Uani 1 1 d . . .
O23 O 0.7394(9) 0.4102(9) 0.6934(8) 0.050(3) Uani 1 1 d . . .
O22 O 0.9278(9) 0.6700(11) 0.8139(9) 0.069(4) Uani 1 1 d . . .
O21 O 0.6395(13) 0.5525(13) 0.7966(11) 0.091(5) Uani 1 1 d . U .
O20 O 0.9519(16) 0.9907(15) 0.6132(13) 0.118(6) Uani 1 1 d . U .
O6W O 0.4962(8) 0.3210(8) 0.6890(7) 0.043(3) Uani 1 1 d . . .
O5W O 0.4316(11) -0.0521(10) 0.1487(8) 0.064(4) Uani 1 1 d . . .
O4W O 0.5663(15) -0.1553(11) 0.2186(9) 0.087(5) Uani 1 1 d . . .
O3W O 0.1797(13) 0.1318(12) 0.1281(11) 0.089(5) Uani 1 1 d . U .
O7W O 0.3497(17) 0.3357(16) 0.0270(14) 0.133(7) Uani 1 1 d . U .
C13 C 0.312(3) 0.551(2) -0.021(2) 0.133(11) Uani 1 1 d . U .
H13A H 0.2582 0.5712 -0.0589 0.159 Uiso 1 1 calc R U .
H13B H 0.2752 0.5049 0.0170 0.159 Uiso 1 1 calc R U .

loop_
_atom_site_aniso_label
_atom_site_aniso_U_11
_atom_site_aniso_U_22
_atom_site_aniso_U_33
_atom_site_aniso_U_23
_atom_site_aniso_U_13
_atom_site_aniso_U_12
Ta1 0.0087(2) 0.0188(3) 0.0254(3) 0.0034(2) 0.0053(2) 0.0079(2)
Ta2 0.0113(3) 0.0201(3) 0.0347(3) 0.0040(2) 0.0087(2) 0.0090(2)
Ta3 0.0137(3) 0.0210(3) 0.0378(4) -0.0012(3) 0.0083(2) 0.0089(2)
Ta4 0.0119(3) 0.0229(3) 0.0291(3) 0.0041(2) 0.0047(2) 0.0118(2)
Ta5 0.0142(3) 0.0318(3) 0.0240(3) -0.0009(2) 0.0051(2) 0.0124(2)
Ta6 0.0172(3) 0.0405(4) 0.0327(4) -0.0020(3) 0.0040(2) 0.0131(3)
Cu1 0.0344(10) 0.0501(13) 0.0455(12) 0.0116(10) 0.0099(9) 0.0224(10)
Cu2 0.0179(11) 0.0268(14) 0.0435(16) 0.0014(12) 0.0079(10) 0.0112(10)
Cu3 0.0411(15) 0.0463(18) 0.0376(16) -0.0140(14) 0.0000(12) 0.0208(14)
Cu4 0.0553(19) 0.075(2) 0.052(2) 0.0169(18) 0.0052(16) 0.0281(18)
Na1 0.020(3) 0.059(4) 0.046(4) -0.004(3) 0.005(3) 0.018(3)
Na2 0.023(3) 0.049(4) 0.060(4) -0.013(3) 0.004(3) 0.019(3)
O18 0.009(4) 0.016(5) 0.023(5) 0.005(4) 0.005(3) 0.006(4)
O17 0.013(4) 0.024(5) 0.018(5) 0.007(4) 0.008(3) 0.012(4)
O16 0.009(4) 0.020(5) 0.023(5) 0.000(4) 0.002(3) 0.008(4)
O15 0.012(4) 0.028(5) 0.034(5) 0.010(4) 0.011(4) 0.010(4)
O14 0.013(4) 0.022(5) 0.042(6) -0.005(4) 0.009(4) 0.010(4)
O13 0.018(5) 0.024(5) 0.041(6) -0.001(4) 0.014(4) 0.011(4)
O12 0.009(4) 0.023(5) 0.029(5) 0.006(4) 0.004(4) 0.002(4)
O11 0.020(5) 0.022(5) 0.040(6) 0.002(4) 0.008(4) 0.010(4)
O10 0.019(5) 0.038(6) 0.038(6) -0.002(5) 0.001(4) 0.015(5)
O9 0.017(4) 0.015(5) 0.043(6) 0.008(4) 0.006(4) 0.011(4)
O8 0.017(4) 0.033(6) 0.034(6) -0.002(4) 0.015(4) 0.012(4)
O7 0.034(5) 0.026(6) 0.052(7) 0.010(5) 0.023(5) 0.017(5)
O6 0.026(5) 0.026(5) 0.046(6) 0.015(5) 0.015(4) 0.020(4)
O5 0.022(5) 0.028(5) 0.037(6) 0.009(4) 0.010(4) 0.016(4)
O4 0.017(5) 0.047(7) 0.034(6) 0.000(5) 0.006(4) 0.007(5)
O19 0.021(5) 0.049(7) 0.027(5) -0.002(5) 0.007(4) 0.017(5)
O3 0.020(5) 0.034(6) 0.044(6) 0.000(5) 0.009(4) 0.010(4)
O2 0.013(4) 0.034(6) 0.048(7) -0.002(5) 0.004(4) 0.011(4)
O1 0.028(5) 0.062(8) 0.033(6) -0.006(5) 0.002(5) 0.019(5)
N4 0.025(6) 0.017(6) 0.052(8) 0.011(6) -0.003(6) 0.010(5)
N3 0.025(6) 0.046(8) 0.040(8) 0.016(6) 0.012(5) 0.019(6)
N2 0.026(7) 0.035(8) 0.079(11) 0.011(7) 0.022(7) 0.020(6)
N1 0.037(7) 0.041(8) 0.038(8) 0.014(6) 0.015(6) 0.011(6)
N11 0.039(8) 0.065(11) 0.058(10) -0.016(8) -0.005(7) 0.022(8)
N12 0.050(8) 0.041(9) 0.063(10) -0.021(8) 0.012(7) 0.021(7)
C10 0.091(8) 0.094(8) 0.097(9) 0.008(4) 0.017(4) 0.037(5)
C4 0.035(9) 0.078(14) 0.046(11) -0.003(10) 0.000(8) 0.020(10)
C3 0.067(14) 0.109(19) 0.101(18) 0.063(16) 0.056(13) 0.057(14)
C9 0.104(19) 0.064(16) 0.11(2) -0.020(14) 0.016(15) 0.041(15)
C7 0.093(8) 0.094(9) 0.096(9) 0.012(4) 0.014(4) 0.037(5)
N6 0.178(13) 0.182(13) 0.179(13) 0.023(4) 0.036(5) 0.068(6)
C2 0.029(9) 0.061(14) 0.103(19) 0.010(13) -0.005(10) 0.006(9)
N5 0.13(2) 0.12(2) 0.21(3) 0.00(2) 0.03(2) 0.062(19)
C1 0.072(13) 0.026(10) 0.098(17) 0.029(10) 0.040(12) 0.018(9)
O29 0.021(5) 0.047(7) 0.042(6) 0.000(5) 0.014(5) 0.014(5)
O28 0.016(5) 0.033(6) 0.051(7) -0.004(5) 0.005(4) 0.009(4)
O27 0.028(6) 0.081(10) 0.054(8) -0.009(7) 0.000(5) 0.029(6)
O26 0.025(5) 0.042(7) 0.056(7) 0.002(6) 0.003(5) 0.018(5)
O25 0.028(6) 0.064(8) 0.055(8) -0.008(6) 0.001(5) 0.022(6)
O24 0.028(6) 0.066(8) 0.057(8) -0.007(6) 0.001(5) 0.030(6)
O23 0.045(7) 0.055(8) 0.047(7) -0.002(6) 0.004(5) 0.019(6)
O22 0.033(6) 0.106(12) 0.063(9) -0.008(8) -0.006(6) 0.030(7)
O21 0.090(5) 0.093(5) 0.091(5) 0.012(2) 0.021(2) 0.035(3)
O20 0.118(6) 0.118(6) 0.118(6) 0.0140(13) 0.0254(17) 0.044(2)
O6W 0.034(6) 0.044(7) 0.056(7) -0.007(6) 0.002(5) 0.025(5)
O5W 0.066(8) 0.060(9) 0.048(8) -0.013(7) 0.003(6) 0.008(7)
O4W 0.153(15) 0.068(10) 0.057(9) 0.004(8) 0.041(10) 0.054(10)
O3W 0.087(5) 0.090(5) 0.089(5) 0.009(2) 0.021(2) 0.031(3)
O7W 0.133(7) 0.133(7) 0.134(7) 0.016(2) 0.029(3) 0.049(3)
C13 0.133(12) 0.133(12) 0.133(12) 0.016(4) 0.027(5) 0.051(6)

loop_
_atom_type_symbol
_atom_type_description
_atom_type_scat_dispersion_real
_atom_type_scat_dispersion_imag
_atom_type_scat_source
O O 0.0106 0.0060 'International Tables Vol C Tables 4.2.6.8 and 6.1.1.4'
Cu Cu 0.3201 1.2651 'International Tables Vol C Tables 4.2.6.8 and 6.1.1.4'
Ta Ta -0.7052 6.5227 'International Tables Vol C Tables 4.2.6.8 and 6.1.1.4'
C C 0.0033 0.0016 'International Tables Vol C Tables 4.2.6.8 and 6.1.1.4'
N N 0.0061 0.0033 'International Tables Vol C Tables 4.2.6.8 and 6.1.1.4'
Na Na 0.0362 0.0249 'International Tables Vol C Tables 4.2.6.8 and 6.1.1.4'
H H 0.0000 0.0000 'International Tables Vol C Tables 4.2.6.8 and 6.1.1.4'

loop_
_geom_angle_atom_site_label_1
_geom_angle_atom_site_label_2
_geom_angle_atom_site_label_3
_geom_angle
_geom_angle_site_symmetry_1
_geom_angle_site_symmetry_3
O12 Ta1 O9 102.7(4) . .
O12 Ta1 O5 102.5(4) . .
O9 Ta1 O5 93.3(4) . .
O12 Ta1 O18 100.6(3) . .
O9 Ta1 O18 155.2(4) . .
O5 Ta1 O18 89.9(3) . .
O12 Ta1 O17 100.9(3) . .
O9 Ta1 O17 89.8(4) . .
O5 Ta1 O17 155.2(3) . .
O18 Ta1 O17 77.5(3) . .
O12 Ta1 O16 177.4(3) . .
O9 Ta1 O16 78.9(3) . .
O5 Ta1 O16 79.4(3) . .
O18 Ta1 O16 77.5(3) . .
O17 Ta1 O16 77.0(3) . .
O12 Ta1 Cu1 94.7(3) . .
O9 Ta1 Cu1 128.9(3) . .
O5 Ta1 Cu1 129.4(3) . .
O18 Ta1 Cu1 39.8(2) . .
O17 Ta1 Cu1 39.4(2) . .
O16 Ta1 Cu1 82.7(2) . .
O12 Ta1 Ta2 135.9(3) . .
O9 Ta1 Ta2 83.7(2) . .
O5 Ta1 Ta2 33.5(3) . .
O18 Ta1 Ta2 85.6(2) . .
O17 Ta1 Ta2 122.9(2) . .
O16 Ta1 Ta2 46.03(19) . .
Cu1 Ta1 Ta2 115.23(4) . .
O12 Ta1 Ta3 135.4(3) . .
O9 Ta1 Ta3 32.8(3) . .
O5 Ta1 Ta3 84.6(3) . .
O18 Ta1 Ta3 123.6(2) . .
O17 Ta1 Ta3 84.8(2) . .
O16 Ta1 Ta3 46.23(19) . .
Cu1 Ta1 Ta3 114.74(4) . .
Ta2 Ta1 Ta3 60.718(15) . .
O11 Ta2 O2 103.0(4) . .
O11 Ta2 O13 101.9(4) . .
O2 Ta2 O13 88.8(4) . .
O11 Ta2 O5 101.4(4) . .
O2 Ta2 O5 155.4(4) . .
O13 Ta2 O5 88.4(4) . .
O11 Ta2 O14 103.7(4) . .
O2 Ta2 O14 87.9(4) . .
O13 Ta2 O14 154.3(4) . .
O5 Ta2 O14 84.1(4) . .
O11 Ta2 O16 178.0(3) . .
O2 Ta2 O16 78.8(3) . .
O13 Ta2 O16 77.3(3) . .
O5 Ta2 O16 76.7(3) . .
O14 Ta2 O16 77.0(3) . .
O11 Ta2 Ta1 133.5(3) . .
O2 Ta2 Ta1 123.5(3) . .
O13 Ta2 Ta1 79.5(2) . .
O5 Ta2 Ta1 32.2(3) . .
O14 Ta2 Ta1 81.1(2) . .
O16 Ta2 Ta1 44.63(18) . .
O11 Ta2 Ta6 135.2(3) . .
O2 Ta2 Ta6 32.2(3) . .
O13 Ta2 Ta6 81.3(3) . .
O5 Ta2 Ta6 123.3(3) . .
O14 Ta2 Ta6 82.4(3) . .
O16 Ta2 Ta6 46.60(18) . .
Ta1 Ta2 Ta6 91.207(18) . .
O11 Ta2 Ta4 135.5(3) . .
O2 Ta2 Ta4 79.9(3) . .
O13 Ta2 Ta4 122.6(3) . .
O5 Ta2 Ta4 81.0(3) . .
O14 Ta2 Ta4 31.8(2) . .
O16 Ta2 Ta4 45.30(19) . .
Ta1 Ta2 Ta4 62.247(15) . .
Ta6 Ta2 Ta4 60.060(18) . .
O11 Ta2 Ta3 133.6(3) . .
O2 Ta2 Ta3 82.2(3) . .
O13 Ta2 Ta3 31.7(3) . .
O5 Ta2 Ta3 82.7(2) . .
O14 Ta2 Ta3 122.6(2) . .
O16 Ta2 Ta3 45.63(19) . .
Ta1 Ta2 Ta3 59.709(16) . .
Ta6 Ta2 Ta3 60.402(17) . .
Ta4 Ta2 Ta3 90.89(2) . .
O7 Ta3 O13 103.0(4) . .
O7 Ta3 O3 102.8(4) . .
O13 Ta3 O3 88.1(4) . .
O7 Ta3 O9 103.0(4) . .
O13 Ta3 O9 87.7(4) . .
O3 Ta3 O9 154.2(4) . .
O7 Ta3 O8 103.7(4) . .
O13 Ta3 O8 153.2(4) . .
O3 Ta3 O8 87.4(4) . .
O9 Ta3 O8 84.9(4) . .
O7 Ta3 O16 179.2(4) . .
O13 Ta3 O16 77.0(3) . .
O3 Ta3 O16 77.9(3) . .
O9 Ta3 O16 76.3(3) . .
O8 Ta3 O16 76.2(3) . .
O7 Ta3 Ta1 134.7(3) . .
O13 Ta3 Ta1 79.4(3) . .
O3 Ta3 Ta1 122.5(3) . .
O9 Ta3 Ta1 31.8(2) . .
O8 Ta3 Ta1 80.9(3) . .
O16 Ta3 Ta1 44.55(18) . .
O7 Ta3 Ta5 134.5(3) . .
O13 Ta3 Ta5 122.4(3) . .
O3 Ta3 Ta5 79.4(3) . .
O9 Ta3 Ta5 81.4(3) . .
O8 Ta3 Ta5 30.9(2) . .
O16 Ta3 Ta5 45.44(19) . .
Ta1 Ta3 Ta5 62.450(18) . .
O7 Ta3 Ta2 134.7(3) . .
O13 Ta3 Ta2 31.7(3) . .
O3 Ta3 Ta2 81.2(3) . .
O9 Ta3 Ta2 81.9(2) . .
O8 Ta3 Ta2 121.6(3) . .
O16 Ta3 Ta2 45.35(19) . .
Ta1 Ta3 Ta2 59.574(16) . .
Ta5 Ta3 Ta2 90.73(2) . .
O7 Ta3 Ta6 134.7(3) . .
O13 Ta3 Ta6 80.3(3) . .
O3 Ta3 Ta6 32.0(3) . .
O9 Ta3 Ta6 122.3(2) . .
O8 Ta3 Ta6 82.0(3) . .
O16 Ta3 Ta6 46.01(18) . .
Ta1 Ta3 Ta6 90.51(2) . .
Ta5 Ta3 Ta6 60.091(18) . .
Ta2 Ta3 Ta6 59.368(17) . .
O6 Ta4 O14 104.3(4) . .
O6 Ta4 O10 103.3(4) . .
O14 Ta4 O10 92.8(4) . .
O6 Ta4 O15 100.1(4) . .
O14 Ta4 O15 154.2(4) . .
O10 Ta4 O15 89.7(4) . .
O6 Ta4 O18 101.2(4) . .
O14 Ta4 O18 89.5(3) . .
O10 Ta4 O18 154.0(3) . .
O15 Ta4 O18 77.5(3) . .
O6 Ta4 O16 175.9(3) . .
O14 Ta4 O16 78.9(3) . .
O10 Ta4 O16 79.0(3) . .
O15 Ta4 O16 76.5(3) . .
O18 Ta4 O16 76.0(3) . .
O6 Ta4 Cu1 93.8(3) . .
O14 Ta4 Cu1 129.3(3) . .
O10 Ta4 Cu1 128.8(3) . .
O15 Ta4 Cu1 39.5(2) . .
O18 Ta4 Cu1 40.1(2) . .
O16 Ta4 Cu1 82.20(18) . .
O6 Ta4 Ta6 136.0(3) . .
O14 Ta4 Ta6 83.3(3) . .
O10 Ta4 Ta6 32.8(3) . .
O15 Ta4 Ta6 85.1(3) . .
O18 Ta4 Ta6 122.3(2) . .
O16 Ta4 Ta6 46.38(18) . .
Cu1 Ta4 Ta6 114.96(4) . .
O6 Ta4 Ta2 137.7(3) . .
O14 Ta4 Ta2 33.5(2) . .
O10 Ta4 Ta2 83.3(3) . .
O15 Ta4 Ta2 121.9(2) . .
O18 Ta4 Ta2 84.5(2) . .
O16 Ta4 Ta2 45.50(19) . .
Cu1 Ta4 Ta2 114.64(4) . .
Ta6 Ta4 Ta2 59.660(19) . .
O19 Ta5 O8 102.9(4) . .
O19 Ta5 O4 103.9(4) . .
O8 Ta5 O4 93.5(4) . .
O19 Ta5 O15 101.3(4) . .
O8 Ta5 O15 154.1(4) . .
O4 Ta5 O15 89.5(4) . .
O19 Ta5 O17 100.3(4) . .
O8 Ta5 O17 89.4(4) . .
O4 Ta5 O17 154.3(4) . .
O15 Ta5 O17 77.2(3) . .
O19 Ta5 O16 175.9(4) . .
O8 Ta5 O16 78.9(3) . .
O4 Ta5 O16 79.6(3) . .
O15 Ta5 O16 76.4(3) . .
O17 Ta5 O16 75.9(3) . .
O19 Ta5 Cu1 93.6(3) . .
O8 Ta5 Cu1 129.0(3) . .
O4 Ta5 Cu1 129.0(3) . .
O15 Ta5 Cu1 39.7(2) . .
O17 Ta5 Cu1 39.8(2) . .
O16 Ta5 Cu1 82.37(19) . .
O19 Ta5 Ta3 136.0(3) . .
O8 Ta5 Ta3 33.1(2) . .
O4 Ta5 Ta3 84.3(3) . .
O15 Ta5 Ta3 122.1(2) . .
O17 Ta5 Ta3 84.3(2) . .
O16 Ta5 Ta3 45.91(19) . .
Cu1 Ta5 Ta3 114.75(4) . .
O19 Ta5 Ta6 137.5(3) . .
O8 Ta5 Ta6 83.8(2) . .
O4 Ta5 Ta6 33.6(3) . .
O15 Ta5 Ta6 84.6(2) . .
O17 Ta5 Ta6 121.9(2) . .
O16 Ta5 Ta6 46.13(18) . .
Cu1 Ta5 Ta6 114.76(4) . .
Ta3 Ta5 Ta6 60.286(17) . .
O1 Ta6 O2 104.3(4) . .
O1 Ta6 O3 103.4(5) . .
O2 Ta6 O3 89.7(4) . .
O1 Ta6 O10 101.9(5) . .
O2 Ta6 O10 88.9(4) . .
O3 Ta6 O10 154.2(4) . .
O1 Ta6 O4 100.8(4) . .
O2 Ta6 O4 154.7(4) . .
O3 Ta6 O4 87.4(4) . .
O10 Ta6 O4 83.1(4) . .
O1 Ta6 O16 177.5(4) . .
O2 Ta6 O16 78.0(3) . .
O3 Ta6 O16 77.4(3) . .
O10 Ta6 O16 77.1(3) . .
O4 Ta6 O16 76.8(3) . .
O1 Ta6 Ta2 136.5(3) . .
O2 Ta6 Ta2 32.2(3) . .
O3 Ta6 Ta2 82.0(3) . .
O10 Ta6 Ta2 83.2(3) . .
O4 Ta6 Ta2 122.6(3) . .
O16 Ta6 Ta2 45.82(19) . .
O1 Ta6 Ta4 133.7(4) . .
O2 Ta6 Ta4 80.1(3) . .
O3 Ta6 Ta4 122.9(3) . .
O10 Ta6 Ta4 31.8(3) . .
O4 Ta6 Ta4 80.5(3) . .
O16 Ta6 Ta4 45.41(19) . .
Ta2 Ta6 Ta4 60.280(17) . .
O1 Ta6 Ta5 132.5(3) . .
O2 Ta6 Ta5 123.2(3) . .
O3 Ta6 Ta5 78.9(3) . .
O10 Ta6 Ta5 80.4(2) . .
O4 Ta6 Ta5 31.8(3) . .
O16 Ta6 Ta5 45.17(18) . .
Ta2 Ta6 Ta5 90.966(18) . .
Ta4 Ta6 Ta5 62.042(16) . .
O1 Ta6 Ta3 135.3(4) . .
O2 Ta6 Ta3 82.0(3) . .
O3 Ta6 Ta3 32.0(3) . .
O10 Ta6 Ta3 122.6(3) . .
O4 Ta6 Ta3 82.3(3) . .
O16 Ta6 Ta3 45.52(19) . .
Ta2 Ta6 Ta3 60.230(17) . .
Ta4 Ta6 Ta3 90.91(2) . .
Ta5 Ta6 Ta3 59.624(17) . .
O12 Cu1 O15 176.3(4) 2_766 .
O12 Cu1 O17 95.8(4) 2_766 .
O15 Cu1 O17 81.3(4) . .
O12 Cu1 O18 96.1(3) 2_766 .
O15 Cu1 O18 81.2(3) . .
O17 Cu1 O18 81.1(3) . .
O12 Cu1 N3 90.8(4) 2_766 .
O15 Cu1 N3 91.8(4) . .
O17 Cu1 N3 96.6(4) . .
O18 Cu1 N3 172.9(4) . .
O12 Cu1 N4 90.1(4) 2_766 .
O15 Cu1 N4 92.9(4) . .
O17 Cu1 N4 174.1(4) . .
O18 Cu1 N4 99.0(4) . .
N3 Cu1 N4 82.6(5) . .
O12 Cu1 Ta5 136.2(3) 2_766 .
O15 Cu1 Ta5 41.6(3) . .
O17 Cu1 Ta5 42.1(2) . .
O18 Cu1 Ta5 89.3(2) . .
N3 Cu1 Ta5 84.5(4) . .
N4 Cu1 Ta5 132.0(3) . .
O12 Cu1 Ta4 136.8(3) 2_766 .
O15 Cu1 Ta4 41.3(2) . .
O17 Cu1 Ta4 89.0(2) . .
O18 Cu1 Ta4 42.2(2) . .
N3 Cu1 Ta4 131.4(3) . .
N4 Cu1 Ta4 87.2(3) . .
Ta5 Cu1 Ta4 68.00(4) . .
O12 Cu1 Ta1 88.1(3) 2_766 .
O15 Cu1 Ta1 88.2(3) . .
O17 Cu1 Ta1 41.6(2) . .
O18 Cu1 Ta1 41.4(2) . .
N3 Cu1 Ta1 137.6(3) . .
N4 Cu1 Ta1 139.8(4) . .
Ta5 Cu1 Ta1 67.95(5) . .
Ta4 Cu1 Ta1 67.66(4) . .
N1 Cu2 N1 180.0 . 2_656
N1 Cu2 N2 84.7(5) . .
N1 Cu2 N2 95.3(5) 2_656 .
N1 Cu2 N2 95.3(5) . 2_656
N1 Cu2 N2 84.7(5) 2_656 2_656
N2 Cu2 N2 180.0 . 2_656
N12 Cu3 N12 180.0 2_655 .
N12 Cu3 N11 84.3(5) 2_655 2_655
N12 Cu3 N11 95.7(5) . 2_655
N12 Cu3 N11 95.7(5) 2_655 .
N12 Cu3 N11 84.3(5) . .
N11 Cu3 N11 180.0 2_655 .
N6 Cu4 N6 180.0 . 2_665
N6 Cu4 N5 94.9(12) . 2_665
N6 Cu4 N5 85.1(12) 2_665 2_665
N6 Cu4 N5 85.1(12) . .
N6 Cu4 N5 94.9(12) 2_665 .
N5 Cu4 N5 180.0 2_665 .
O27 Na1 O22 172.1(6) . .
O27 Na1 O29 89.7(4) . .
O22 Na1 O29 88.1(4) . .
O27 Na1 O21 88.2(5) . .
O22 Na1 O21 94.2(6) . .
O29 Na1 O21 177.3(5) . .
O27 Na1 O25 88.2(5) . .
O22 Na1 O25 84.2(5) . .
O29 Na1 O25 88.8(4) . .
O21 Na1 O25 92.9(5) . .
O27 Na1 O23 85.3(5) . .
O22 Na1 O23 102.4(5) . .
O29 Na1 O23 94.7(4) . .
O21 Na1 O23 83.4(5) . .
O25 Na1 O23 172.6(4) . .
O27 Na1 Na2 89.0(4) . .
O22 Na1 Na2 84.1(4) . .
O29 Na1 Na2 45.0(3) . .
O21 Na1 Na2 136.7(5) . .
O25 Na1 Na2 43.8(3) . .
O23 Na1 Na2 139.4(4) . .
O28 Na2 O25 91.9(4) . .
O28 Na2 O26 91.4(4) . .
O25 Na2 O26 175.6(5) . .
O28 Na2 O29 96.0(4) . .
O25 Na2 O29 91.7(4) . .
O26 Na2 O29 91.0(4) . .
O28 Na2 O24 173.3(4) . .
O25 Na2 O24 81.7(4) . .
O26 Na2 O24 94.9(4) . .
O29 Na2 O24 86.2(4) . .
O28 Na2 O20 98.0(6) . .
O25 Na2 O20 96.3(6) . .
O26 Na2 O20 80.3(6) . .
O29 Na2 O20 163.6(6) . .
O24 Na2 O20 80.8(6) . .
O28 Na2 Na1 96.2(3) . .
O25 Na2 Na1 46.7(3) . .
O26 Na2 Na1 135.8(3) . .
O29 Na2 Na1 45.0(3) . .
O24 Na2 Na1 80.9(4) . .
O20 Na2 Na1 140.7(5) . .
Cu1 O18 Ta1 98.8(3) . .
Cu1 O18 Ta4 97.7(4) . .
Ta1 O18 Ta4 111.5(4) . .
Cu1 O17 Ta1 98.9(3) . .
Cu1 O17 Ta5 98.1(3) . .
Ta1 O17 Ta5 111.9(3) . .
Ta1 O16 Ta5 94.3(3) . .
Ta1 O16 Ta4 94.0(3) . .
Ta5 O16 Ta4 92.9(3) . .
Ta1 O16 Ta2 89.3(3) . .
Ta5 O16 Ta2 175.7(4) . .
Ta4 O16 Ta2 89.2(2) . .
Ta1 O16 Ta3 89.2(3) . .
Ta5 O16 Ta3 88.6(2) . .
Ta4 O16 Ta3 176.3(3) . .
Ta2 O16 Ta3 89.0(3) . .
Ta1 O16 Ta6 176.2(4) . .
Ta5 O16 Ta6 88.7(3) . .
Ta4 O16 Ta6 88.2(2) . .
Ta2 O16 Ta6 87.6(2) . .
Ta3 O16 Ta6 88.5(3) . .
Cu1 O15 Ta4 99.2(4) . .
Cu1 O15 Ta5 98.7(4) . .
Ta4 O15 Ta5 113.0(4) . .
Ta4 O14 Ta2 114.6(4) . .
Ta2 O13 Ta3 116.6(5) . .
Ta1 O12 Cu1 177.2(5) . 2_766
Ta4 O10 Ta6 115.4(5) . .
Ta1 O9 Ta3 115.4(4) . .
Ta5 O8 Ta3 116.0(4) . .
Ta1 O5 Ta2 114.3(5) . .
Ta5 O4 Ta6 114.6(5) . .
Ta3 O3 Ta6 116.1(5) . .
Ta2 O2 Ta6 115.5(4) . .
C1 N4 Cu1 107.6(9) . .
C3 N3 Cu1 108.4(10) . .
C2 N2 Cu2 107.3(10) . .
C4 N1 Cu2 106.3(10) . .
C9 N11 Cu3 109.1(13) . .
C10 N12 Cu3 107.7(13) . .
C9 C10 N12 113(2) . .
C2 C4 N1 108.8(15) . .
C1 C3 N3 109.0(17) . .
C10 C9 N11 113(2) . .
C13 C7 N5 103(2) . .
C13 N6 Cu4 100.7(19) 2_665 .
C4 C2 N2 110.0(17) . .
C7 N5 Cu4 102.3(18) . .
C3 C1 N4 108.7(15) . .
Na1 O29 Na2 90.0(4) . .
Na2 O25 Na1 89.5(4) . .
C7 C13 N6 106(2) . 2_665

loop_
_geom_bond_atom_site_label_1
_geom_bond_atom_site_label_2
_geom_bond_distance
_geom_bond_site_symmetry_2
Ta1 O12 1.809(8) .
Ta1 O9 1.931(8) .
Ta1 O5 1.932(9) .
Ta1 O18 2.065(8) .
Ta1 O17 2.074(8) .
Ta1 O16 2.321(7) .
Ta1 Cu1 3.085(2) .
Ta1 Ta2 3.3029(7) .
Ta1 Ta3 3.3075(8) .
Ta2 O11 1.787(9) .
Ta2 O2 1.956(9) .
Ta2 O13 1.963(8) .
Ta2 O5 2.000(9) .
Ta2 O14 2.024(9) .
Ta2 O16 2.377(8) .
Ta2 Ta6 3.3118(9) .
Ta2 Ta4 3.3326(8) .
Ta2 Ta3 3.3410(7) .
Ta3 O7 1.788(9) .
Ta3 O13 1.965(8) .
Ta3 O3 1.972(9) .
Ta3 O9 1.982(9) .
Ta3 O8 2.020(9) .
Ta3 O16 2.389(8) .
Ta3 Ta5 3.3244(9) .
Ta3 Ta6 3.3467(8) .
Ta4 O6 1.790(9) .
Ta4 O14 1.935(9) .
Ta4 O10 1.942(9) .
Ta4 O15 2.056(8) .
Ta4 O18 2.085(8) .
Ta4 O16 2.369(8) .
Ta4 Cu1 3.0754(19) .
Ta4 Ta6 3.3253(8) .
Ta5 O19 1.807(9) .
Ta5 O8 1.901(10) .
Ta5 O4 1.936(9) .
Ta5 O15 2.062(9) .
Ta5 O17 2.076(8) .
Ta5 O16 2.369(8) .
Ta5 Cu1 3.067(2) .
Ta5 Ta6 3.3402(8) .
Ta6 O1 1.776(10) .
Ta6 O2 1.959(10) .
Ta6 O3 1.973(10) .
Ta6 O10 1.993(10) .
Ta6 O4 2.033(9) .
Ta6 O16 2.408(7) .
Cu1 O12 1.918(8) 2_766
Cu1 O15 1.981(9) .
Cu1 O17 1.984(8) .
Cu1 O18 1.999(8) .
Cu1 N3 2.059(12) .
Cu1 N4 2.069(11) .
Cu2 N1 2.015(12) .
Cu2 N1 2.015(12) 2_656
Cu2 N2 2.021(11) .
Cu2 N2 2.021(11) 2_656
Cu3 N12 1.985(13) 2_655
Cu3 N12 1.985(13) .
Cu3 N11 2.002(14) 2_655
Cu3 N11 2.002(14) .
Cu4 N6 1.88(3) .
Cu4 N6 1.88(3) 2_665
Cu4 N5 1.98(3) 2_665
Cu4 N5 1.98(3) .
Na1 O27 2.276(12) .
Na1 O22 2.380(13) .
Na1 O29 2.426(11) .
Na1 O21 2.426(18) .
Na1 O25 2.496(14) .
Na1 O23 2.499(14) .
Na1 Na2 3.430(10) .
Na2 O28 2.369(11) .
Na2 O25 2.376(13) .
Na2 O26 2.381(12) .
Na2 O29 2.425(12) .
Na2 O24 2.479(12) .
Na2 O20 2.52(2) .
O12 Cu1 1.918(8) 2_766
N4 C1 1.51(2) .
N3 C3 1.49(2) .
N2 C2 1.45(2) .
N1 C4 1.487(19) .
N11 C9 1.42(3) .
N12 C10 1.52(3) .
C10 C9 1.37(3) .
C4 C2 1.44(3) .
C3 C1 1.43(3) .
C7 C13 1.47(3) .
C7 N5 1.60(3) .
N6 C13 1.73(4) 2_665
C13 N6 1.73(4) 2_665

loop_
_platon_squeeze_void_nr
_platon_squeeze_void_average_x
_platon_squeeze_void_average_y
_platon_squeeze_void_average_z
_platon_squeeze_void_volume
_platon_squeeze_void_count_electrons
1 0.000 0.002 0.000 540.3 92.4
